data_3000200
loop_
_publ_author_name
'Jos\'e Manuel M\'endez-Arriaga'
'Itziar Oyarzabal'
'\'Alvaro Mart\'in-Montes'
'Judith Garc\'ia-Rodr\'iguez'
'Miguel Quir\'os'
'Manuel S\'anchez-Moreno'

_publ_section_title
;
 First Example of Antiparasitic Activity Influenced by Thermochromism:
 Leishmanicidal Evaluation of 5,7-dimethyl-1,2,4-triazolo[1,5-a]pyrimidine
 Metal Complexes.
;
_journal_issue 3
_journal_name_full 'Medicinal chemistry (Shariqah (United Arab Emirates))'
_journal_page_first 422
_journal_page_last 430
_journal_paper_doi 10.2174/1573406415666190401120607
_journal_volume 16
_journal_year 2020
_chemical_formula_moiety 'C28 H32 Cl4 Cu2 N16, 2(H2 O)'
_chemical_formula_sum 'C28 H36 Cl4 Cu2 N16 O2'
_chemical_formula_weight 897.61
_space_group_crystal_system triclinic
_space_group_IT_number 2
_space_group_name_Hall '-P 1'
_space_group_name_H-M_alt 'P -1'
_symmetry_space_group_name_Hall '-P 1'
_symmetry_space_group_name_H-M 'P -1'
_atom_sites_solution_hydrogens mixed
_atom_sites_solution_primary heavy
_atom_sites_solution_secondary difmap
_audit_creation_method SHELXL-2014/7
_cell_angle_alpha 70.416(2)
_cell_angle_beta 80.694(2)
_cell_angle_gamma 61.220(2)
_cell_formula_units_Z 1
_cell_length_a 9.2588(18)
_cell_length_b 9.5065(19)
_cell_length_c 12.181(2)
_cell_measurement_reflns_used 6610
_cell_measurement_temperature 100(2)
_cell_measurement_theta_max 28.29
_cell_measurement_theta_min 2.51
_cell_volume 885.4(3)
_computing_cell_refinement 'Bruker SAINT'
_computing_data_collection 'Bruker APEX2'
_computing_data_reduction 'Bruker SAINT'
_computing_molecular_graphics 'Mercury 3.5.1'
_computing_structure_refinement 'SHELXL-2014/7 (Sheldrick, 2014)'
_computing_structure_solution 'SHELXS-97 (Sheldrick, 1997)'
_diffrn_ambient_temperature 100(2)
_diffrn_measured_fraction_theta_full 0.997
_diffrn_measured_fraction_theta_max 0.916
_diffrn_measurement_device_type 'Bruker APEX-II CCD'
_diffrn_measurement_method '\f and \w scans'
_diffrn_radiation_type MoK\a
_diffrn_radiation_wavelength 0.71073
_diffrn_reflns_av_R_equivalents 0.0189
_diffrn_reflns_av_unetI/netI 0.0221
_diffrn_reflns_Laue_measured_fraction_full 0.997
_diffrn_reflns_Laue_measured_fraction_max 0.916
_diffrn_reflns_limit_h_max 12
_diffrn_reflns_limit_h_min -12
_diffrn_reflns_limit_k_max 12
_diffrn_reflns_limit_k_min -12
_diffrn_reflns_limit_l_max 16
_diffrn_reflns_limit_l_min -16
_diffrn_reflns_number 10538
_diffrn_reflns_point_group_measured_fraction_full 0.997
_diffrn_reflns_point_group_measured_fraction_max 0.916
_diffrn_reflns_theta_full 25.242
_diffrn_reflns_theta_max 28.405
_diffrn_reflns_theta_min 1.774
_exptl_absorpt_coefficient_mu 1.558
_exptl_absorpt_correction_T_max 0.7457
_exptl_absorpt_correction_T_min 0.6270
_exptl_absorpt_correction_type multi-scan
_exptl_absorpt_process_details 'Bruker SADABS (Bruker, 1999)'
_exptl_crystal_colour green
_exptl_crystal_density_diffrn 1.683
_exptl_crystal_description prismatic
_exptl_crystal_F_000 458
_exptl_crystal_size_max 0.500
_exptl_crystal_size_mid 0.400
_exptl_crystal_size_min 0.300
_refine_diff_density_max 0.476
_refine_diff_density_min -0.353
_refine_diff_density_rms 0.072
_refine_ls_extinction_coef .
_refine_ls_extinction_method none
_refine_ls_goodness_of_fit_ref 1.095
_refine_ls_hydrogen_treatment mixed
_refine_ls_matrix_type full
_refine_ls_number_parameters 245
_refine_ls_number_reflns 4068
_refine_ls_number_restraints 2
_refine_ls_restrained_S_all 1.094
_refine_ls_R_factor_all 0.0286
_refine_ls_R_factor_gt 0.0268
_refine_ls_shift/su_max 0.001
_refine_ls_shift/su_mean 0.000
_refine_ls_structure_factor_coef Fsqd
_refine_ls_weighting_details 'w=1/[\s^2^(Fo^2^)+(0.0350P)^2^+0.6000P] where P=(Fo^2^+2Fc^2^)/3'
_refine_ls_weighting_scheme calc
_refine_ls_wR_factor_gt 0.0691
_refine_ls_wR_factor_ref 0.0703
_reflns_Friedel_coverage 0.000
_reflns_Friedel_fraction_full .
_reflns_Friedel_fraction_max .
_reflns_number_gt 3783
_reflns_number_total 4068
_reflns_threshold_expression 'I > 2\s(I)'
_cod_data_source_file cu2cldmtp.cif
_cod_data_source_block cu2cldmtp
_cod_depositor_comments 'Releasing structure 3000200 into public domain as published material.'
_cod_database_code 3000200
_shelx_shelxl_version_number 2014/7
_shelx_space_group_comment
;
The symmetry employed for this shelxl refinement is uniquely defined
by the following loop, which should always be used as a source of
symmetry information in preference to the above space-group names.
They are only intended as comments.
;
_shelx_estimated_absorpt_t_min 0.510
_shelx_estimated_absorpt_t_max 0.652

loop_
_space_group_symop_operation_xyz
'x, y, z'
'-x, -y, -z'

loop_
_atom_site_label
_atom_site_type_symbol
_atom_site_fract_x
_atom_site_fract_y
_atom_site_fract_z
_atom_site_U_iso_or_equiv
_atom_site_adp_type
_atom_site_occupancy
_atom_site_site_symmetry_order
_atom_site_calc_flag
_atom_site_refinement_flags_posn
_atom_site_refinement_flags_adp
_atom_site_refinement_flags_occupancy
_atom_site_disorder_assembly
_atom_site_disorder_group
Cu Cu 0.55701(2) 0.43554(2) 0.14536(2) 0.01121(7) Uani 1 1 d . . . . .
Cl1 Cl 0.31969(5) 0.47645(5) 0.05834(3) 0.01234(9) Uani 1 1 d . . . . .
Cl2 Cl 0.68751(5) 0.35966(5) 0.31486(4) 0.01545(10) Uani 1 1 d . . . . .
N1A N 0.37756(17) 0.95222(18) 0.09222(12) 0.0126(3) Uani 1 1 d . . . . .
C2A C 0.4757(2) 0.8036(2) 0.07682(14) 0.0124(3) Uani 1 1 d . . . . .
H2A H 0.5635 0.7870 0.0220 0.015 Uiso 1 1 d R U . . .
C3AA C 0.3148(2) 0.7488(2) 0.21124(14) 0.0113(3) Uani 1 1 d . . . . .
N3A N 0.44306(17) 0.67551(17) 0.14529(12) 0.0115(3) Uani 1 1 d . . . . .
N4A N 0.23699(18) 0.67912(18) 0.29676(12) 0.0130(3) Uani 1 1 d . . . . .
C5A C 0.1137(2) 0.7841(2) 0.34820(15) 0.0136(3) Uani 1 1 d . . . . .
C51A C 0.0309(2) 0.7091(2) 0.44934(16) 0.0183(4) Uani 1 1 d . . . . .
H51A H 0.0493 0.6006 0.4450 0.022 Uiso 1 1 d R U . . .
H52A H -0.0877 0.7851 0.4467 0.022 Uiso 1 1 d R U . . .
H53A H 0.0766 0.6926 0.5224 0.022 Uiso 1 1 d R U . . .
C6A C 0.0621(2) 0.9596(2) 0.31233(15) 0.0143(3) Uani 1 1 d . . . . .
H6A H -0.0299 1.0300 0.3490 0.017 Uiso 1 1 d R U . . .
C7A C 0.1436(2) 1.0286(2) 0.22493(15) 0.0132(3) Uani 1 1 d . . . . .
C71A C 0.1043(2) 1.2087(2) 0.17865(18) 0.0203(4) Uani 1 1 d . . . . .
H71A H 0.1954 1.2229 0.1961 0.024 Uiso 1 1 d R U . . .
H72A H 0.0031 1.2752 0.2153 0.024 Uiso 1 1 d R U . . .
H73A H 0.0886 1.2470 0.0941 0.024 Uiso 1 1 d R U . . .
N8A N 0.27385(17) 0.91653(17) 0.17809(12) 0.0117(3) Uani 1 1 d . . . . .
N1B N 0.87340(17) -0.03721(18) 0.09656(12) 0.0129(3) Uani 1 1 d . . . . .
C2B C 0.8130(2) 0.1261(2) 0.07745(14) 0.0124(3) Uani 1 1 d . . . . .
H2B H 0.8608 0.1900 0.0227 0.015 Uiso 1 1 d R U . . .
N3B N 0.67760(17) 0.19719(17) 0.14146(12) 0.0117(3) Uani 1 1 d . . . . .
C3AB C 0.6500(2) 0.0672(2) 0.20783(14) 0.0111(3) Uani 1 1 d . . . . .
N4B N 0.53263(17) 0.06635(17) 0.28759(12) 0.0122(3) Uani 1 1 d . . . . .
C5B C 0.5373(2) -0.0836(2) 0.34154(14) 0.0130(3) Uani 1 1 d . . . . .
C51B C 0.4123(2) -0.0920(2) 0.43470(15) 0.0165(3) Uani 1 1 d . . . . .
H51B H 0.4613 -0.1292 0.5112 0.020 Uiso 1 1 d R U . . .
H52B H 0.3764 -0.1719 0.4309 0.020 Uiso 1 1 d R U . . .
H53B H 0.3172 0.0195 0.4231 0.020 Uiso 1 1 d R U . . .
C6B C 0.6562(2) -0.2326(2) 0.31533(15) 0.0139(3) Uani 1 1 d . . . . .
H6B H 0.6535 -0.3359 0.3555 0.017 Uiso 1 1 d R U . . .
C7B C 0.7746(2) -0.2292(2) 0.23241(15) 0.0135(3) Uani 1 1 d . . . . .
C71B C 0.9049(2) -0.3747(2) 0.19537(18) 0.0201(4) Uani 1 1 d . . . . .
H71B H 0.8868 -0.3584 0.1140 0.024 Uiso 1 1 d R U . . .
H72B H 0.9009 -0.4780 0.2449 0.024 Uiso 1 1 d R U . . .
H73B H 1.0130 -0.3837 0.2029 0.024 Uiso 1 1 d R U . . .
N8B N 0.76821(17) -0.07445(17) 0.18059(12) 0.0112(3) Uani 1 1 d . . . . .
O1W O 0.26128(18) 0.33761(18) 0.37455(13) 0.0236(3) Uani 1 1 d D . . . .
H11W H 0.339(3) 0.271(3) 0.343(2) 0.028 Uiso 1 1 d D U . . .
H12W H 0.269(3) 0.427(2) 0.352(2) 0.028 Uiso 1 1 d D U . . .

loop_
_atom_site_aniso_label
_atom_site_aniso_U_11
_atom_site_aniso_U_22
_atom_site_aniso_U_33
_atom_site_aniso_U_23
_atom_site_aniso_U_13
_atom_site_aniso_U_12
Cu 0.01277(11) 0.00691(11) 0.01283(11) -0.00337(8) 0.00134(8) -0.00377(8)
Cl1 0.01199(18) 0.01029(18) 0.01457(19) -0.00380(14) 0.00316(14) -0.00586(15)
Cl2 0.0177(2) 0.01229(19) 0.01530(19) -0.00365(15) -0.00159(15) -0.00588(16)
N1A 0.0137(7) 0.0121(7) 0.0129(7) -0.0037(5) 0.0019(5) -0.0073(6)
C2A 0.0145(8) 0.0122(8) 0.0121(8) -0.0029(6) 0.0007(6) -0.0081(6)
C3AA 0.0121(7) 0.0088(7) 0.0127(8) -0.0036(6) -0.0012(6) -0.0040(6)
N3A 0.0135(7) 0.0095(6) 0.0115(6) -0.0028(5) 0.0016(5) -0.0059(5)
N4A 0.0139(7) 0.0109(7) 0.0139(7) -0.0031(5) 0.0014(5) -0.0063(6)
C5A 0.0134(8) 0.0154(8) 0.0145(8) -0.0054(6) 0.0010(6) -0.0083(7)
C51A 0.0190(9) 0.0179(9) 0.0185(9) -0.0066(7) 0.0059(7) -0.0099(7)
C6A 0.0126(8) 0.0140(8) 0.0171(8) -0.0080(7) 0.0020(6) -0.0050(7)
C7A 0.0117(8) 0.0106(8) 0.0176(8) -0.0071(6) -0.0001(6) -0.0036(6)
C71A 0.0188(9) 0.0104(8) 0.0302(10) -0.0082(7) 0.0056(7) -0.0057(7)
N8A 0.0123(7) 0.0090(6) 0.0129(7) -0.0029(5) 0.0004(5) -0.0046(5)
N1B 0.0127(7) 0.0120(7) 0.0134(7) -0.0035(5) 0.0021(5) -0.0062(6)
C2B 0.0128(8) 0.0121(8) 0.0116(8) -0.0026(6) 0.0009(6) -0.0059(6)
N3B 0.0114(7) 0.0095(6) 0.0125(7) -0.0028(5) 0.0011(5) -0.0042(5)
C3AB 0.0124(7) 0.0085(7) 0.0120(7) -0.0034(6) -0.0012(6) -0.0041(6)
N4B 0.0135(7) 0.0117(7) 0.0113(6) -0.0041(5) 0.0018(5) -0.0057(6)
C5B 0.0138(8) 0.0135(8) 0.0122(8) -0.0032(6) -0.0006(6) -0.0069(7)
C51B 0.0191(8) 0.0171(9) 0.0148(8) -0.0040(7) 0.0034(7) -0.0111(7)
C6B 0.0163(8) 0.0100(8) 0.0151(8) -0.0011(6) -0.0017(6) -0.0070(7)
C7B 0.0150(8) 0.0090(7) 0.0167(8) -0.0036(6) -0.0017(6) -0.0053(6)
C71B 0.0205(9) 0.0107(8) 0.0276(10) -0.0073(7) 0.0057(7) -0.0066(7)
N8B 0.0111(6) 0.0096(7) 0.0121(6) -0.0038(5) 0.0015(5) -0.0044(5)
O1W 0.0239(7) 0.0159(7) 0.0283(7) -0.0068(6) 0.0090(6) -0.0096(6)

loop_
_atom_type_symbol
_atom_type_description
_atom_type_scat_dispersion_real
_atom_type_scat_dispersion_imag
_atom_type_scat_source
C C 0.0033 0.0016 'International Tables Vol C Tables 4.2.6.8 and 6.1.1.4'
H H 0.0000 0.0000 'International Tables Vol C Tables 4.2.6.8 and 6.1.1.4'
N N 0.0061 0.0033 'International Tables Vol C Tables 4.2.6.8 and 6.1.1.4'
O O 0.0106 0.0060 'International Tables Vol C Tables 4.2.6.8 and 6.1.1.4'
Cl Cl 0.1484 0.1585 'International Tables Vol C Tables 4.2.6.8 and 6.1.1.4'
Cu Cu 0.3201 1.2651 'International Tables Vol C Tables 4.2.6.8 and 6.1.1.4'

loop_
_geom_angle_atom_site_label_1
_geom_angle_atom_site_label_2
_geom_angle_atom_site_label_3
_geom_angle
_geom_angle_site_symmetry_1
_geom_angle_site_symmetry_3
N3A Cu N3B 177.82(6) . .
N3A Cu Cl2 90.03(4) . .
N3B Cu Cl2 90.17(4) . .
N3A Cu Cl1 90.41(4) . .
N3B Cu Cl1 90.64(4) . .
Cl2 Cu Cl1 146.164(17) . .
N3A Cu Cl1 89.33(4) . 2_665
N3B Cu Cl1 88.73(4) . 2_665
Cl2 Cu Cl1 122.38(2) . 2_665
Cl1 Cu Cl1 91.457(19) . 2_665
Cu Cl1 Cu 88.544(19) . 2_665
C2A N1A N8A 101.97(13) . .
N1A C2A N3A 115.50(15) . .
N1A C2A H2A 122.2 . .
N3A C2A H2A 122.3 . .
N4A C3AA N3A 129.13(15) . .
N4A C3AA N8A 123.14(15) . .
N3A C3AA N8A 107.72(14) . .
C3AA N3A C2A 103.93(14) . .
C3AA N3A Cu 128.12(11) . .
C2A N3A Cu 127.94(12) . .
C5A N4A C3AA 115.67(14) . .
N4A C5A C6A 122.82(16) . .
N4A C5A C51A 117.23(15) . .
C6A C5A C51A 119.94(16) . .
C5A C51A H51A 109.4 . .
C5A C51A H52A 109.4 . .
H51A C51A H52A 109.5 . .
C5A C51A H53A 109.6 . .
H51A C51A H53A 109.5 . .
H52A C51A H53A 109.5 . .
C7A C6A C5A 120.65(16) . .
C7A C6A H6A 119.6 . .
C5A C6A H6A 119.7 . .
N8A C7A C6A 114.93(15) . .
N8A C7A C71A 118.40(15) . .
C6A C7A C71A 126.67(16) . .
C7A C71A H71A 109.4 . .
C7A C71A H72A 109.5 . .
H71A C71A H72A 109.5 . .
C7A C71A H73A 109.6 . .
H71A C71A H73A 109.5 . .
H72A C71A H73A 109.5 . .
C7A N8A N1A 126.49(14) . .
C7A N8A C3AA 122.63(15) . .
N1A N8A C3AA 110.86(13) . .
C2B N1B N8B 101.81(13) . .
N1B C2B N3B 115.70(15) . .
N1B C2B H2B 122.2 . .
N3B C2B H2B 122.1 . .
C3AB N3B C2B 103.95(13) . .
C3AB N3B Cu 127.60(11) . .
C2B N3B Cu 128.30(11) . .
N4B C3AB N3B 129.07(15) . .
N4B C3AB N8B 123.32(15) . .
N3B C3AB N8B 107.61(14) . .
C3AB N4B C5B 115.67(14) . .
N4B C5B C6B 122.83(15) . .
N4B C5B C51B 117.63(15) . .
C6B C5B C51B 119.54(15) . .
C5B C51B H51B 109.5 . .
C5B C51B H52B 109.5 . .
H51B C51B H52B 109.5 . .
C5B C51B H53B 109.5 . .
H51B C51B H53B 109.5 . .
H52B C51B H53B 109.5 . .
C7B C6B C5B 120.76(16) . .
C7B C6B H6B 119.6 . .
C5B C6B H6B 119.6 . .
N8B C7B C6B 114.89(15) . .
N8B C7B C71B 118.69(15) . .
C6B C7B C71B 126.41(16) . .
C7B C71B H71B 109.6 . .
C7B C71B H72B 109.5 . .
H71B C71B H72B 109.5 . .
C7B C71B H73B 109.4 . .
H71B C71B H73B 109.5 . .
H72B C71B H73B 109.5 . .
C7B N8B C3AB 122.52(14) . .
C7B N8B N1B 126.57(14) . .
C3AB N8B N1B 110.91(13) . .
H11W O1W H12W 106(2) . .

loop_
_geom_bond_atom_site_label_1
_geom_bond_atom_site_label_2
_geom_bond_distance
_geom_bond_site_symmetry_2
Cu N3A 1.9997(15) .
Cu N3B 2.0005(15) .
Cu Cl2 2.2831(6) .
Cu Cl1 2.3993(6) .
Cu Cl1 2.6023(6) 2_665
Cl1 Cu 2.6023(6) 2_665
N1A C2A 1.320(2) .
N1A N8A 1.372(2) .
C2A N3A 1.364(2) .
C2A H2A 0.9500 .
C3AA N4A 1.341(2) .
C3AA N3A 1.346(2) .
C3AA N8A 1.373(2) .
N4A C5A 1.336(2) .
C5A C6A 1.419(2) .
C5A C51A 1.499(2) .
C51A H51A 0.9800 .
C51A H52A 0.9800 .
C51A H53A 0.9800 .
C6A C7A 1.372(2) .
C6A H6A 0.9500 .
C7A N8A 1.365(2) .
C7A C71A 1.483(2) .
C71A H71A 0.9800 .
C71A H72A 0.9800 .
C71A H73A 0.9800 .
N1B C2B 1.319(2) .
N1B N8B 1.374(2) .
C2B N3B 1.363(2) .
C2B H2B 0.9500 .
N3B C3AB 1.347(2) .
C3AB N4B 1.336(2) .
C3AB N8B 1.373(2) .
N4B C5B 1.337(2) .
C5B C6B 1.417(2) .
C5B C51B 1.496(2) .
C51B H51B 0.9800 .
C51B H52B 0.9800 .
C51B H53B 0.9800 .
C6B C7B 1.370(2) .
C6B H6B 0.9500 .
C7B N8B 1.368(2) .
C7B C71B 1.486(2) .
C71B H71B 0.9800 .
C71B H72B 0.9800 .
C71B H73B 0.9800 .
O1W H11W 0.837(16) .
O1W H12W 0.836(16) .

loop_
_geom_hbond_atom_site_label_D
_geom_hbond_atom_site_label_H
_geom_hbond_atom_site_label_A
_geom_hbond_distance_DH
_geom_hbond_distance_HA
_geom_hbond_distance_DA
_geom_hbond_angle_DHA
_geom_hbond_site_symmetry_A
O1W H12W N4A 0.836(16) 2.141(17) 2.965(2) 169(2) .
O1W H11W N4B 0.837(16) 2.142(17) 2.969(2) 170(2) .
